data_4116255
loop_
_publ_author_name
'T. Keith Hollis'
'Li-Sheng Wang'
'Fook Tham'

_publ_section_title
;
 Dynamic Resolution of a Metallocene: Diastereoselective Assembly of an
 Early-Late Heterobimetallic Metal-Bridgedansa-Metallocene Opening a Route
 to Parallel Catalyst Synthesis
;
_journal_name_full 'Journal of the American Chemical Society'
_journal_page_first 11737
_journal_page_last 11738
_journal_paper_doi 10.1021/ja002411l
_journal_volume 122
_journal_year 2000
_chemical_formula_sum 'C80 H80 Cl2 F6 O3 P4 Rh Sb Zr'
_chemical_formula_weight 1714.10
_chemical_name_systematic
;
 ?
;
_space_group_IT_number 2
_symmetry_cell_setting triclinic
_symmetry_space_group_name_Hall '-P 1'
_symmetry_space_group_name_H-M 'P -1'
_atom_sites_solution_hydrogens geom
_atom_sites_solution_primary direct
_atom_sites_solution_secondary difmap
_audit_creation_method SHELXL-97
_cell_angle_alpha 72.146(2)
_cell_angle_beta 80.562(2)
_cell_angle_gamma 82.677(2)
_cell_formula_units_Z 2
_cell_length_a 13.4053(11)
_cell_length_b 16.3295(13)
_cell_length_c 17.8203(14)
_cell_measurement_temperature 213(2)
_cell_volume 3650.4(5)
_computing_cell_refinement 'Bruker SMART'
_computing_data_collection 'Bruker SMART'
_computing_data_reduction 'Bruker SHELXTL'
_computing_molecular_graphics 'Bruker SHELXTL'
_computing_publication_material 'Bruker SHELXTL'
_computing_structure_refinement 'SHELXL-97 (Sheldrick, 1997)'
_computing_structure_solution 'SHELXS-97 (Sheldrick, 1990)'
_diffrn_ambient_temperature 213(2)
_diffrn_measured_fraction_theta_full 0.999
_diffrn_measured_fraction_theta_max 0.999
_diffrn_measurement_device_type 'CCD area detector'
_diffrn_measurement_method 'phi and omega scans'
_diffrn_radiation_monochromator graphite
_diffrn_radiation_source 'normal-focus sealed tube'
_diffrn_radiation_type MoK\a
_diffrn_radiation_wavelength 0.71073
_diffrn_reflns_av_R_equivalents 0.0886
_diffrn_reflns_av_sigmaI/netI 0.0841
_diffrn_reflns_limit_h_max 16
_diffrn_reflns_limit_h_min -16
_diffrn_reflns_limit_k_max 19
_diffrn_reflns_limit_k_min -20
_diffrn_reflns_limit_l_max 21
_diffrn_reflns_limit_l_min -21
_diffrn_reflns_number 45147
_diffrn_reflns_theta_full 26.00
_diffrn_reflns_theta_max 26.00
_diffrn_reflns_theta_min 1.51
_exptl_absorpt_coefficient_mu 0.956
_exptl_absorpt_correction_T_max 0.9274
_exptl_absorpt_correction_T_min 0.7756
_exptl_absorpt_correction_type SADABS
_exptl_crystal_colour Orange
_exptl_crystal_density_diffrn 1.559
_exptl_crystal_description 'Frag. of prism'
_exptl_crystal_F_000 1736
_exptl_crystal_size_max .08
_exptl_crystal_size_mid .20
_exptl_crystal_size_min .28
_refine_diff_density_max 1.294
_refine_diff_density_min -0.977
_refine_diff_density_rms 0.131
_refine_ls_extinction_coef 0.0168(7)
_refine_ls_extinction_expression Fc^*^=kFc[1+0.001xFc^2^\l^3^/sin(2\q)]^-1/4^
_refine_ls_extinction_method SHELXL
_refine_ls_goodness_of_fit_ref 1.035
_refine_ls_hydrogen_treatment mixed
_refine_ls_matrix_type full
_refine_ls_number_parameters 888
_refine_ls_number_reflns 14354
_refine_ls_number_restraints 21
_refine_ls_restrained_S_all 1.039
_refine_ls_R_factor_all 0.0956
_refine_ls_R_factor_gt 0.0543
_refine_ls_shift/su_max 2.040
_refine_ls_shift/su_mean 0.004
_refine_ls_structure_factor_coef Fsqd
_refine_ls_weighting_details 'calc w=1/[\s^2^(Fo^2^)+(0.0801P)^2^+0.7360P] where P=(Fo^2^+2Fc^2^)/3'
_refine_ls_weighting_scheme calc
_refine_ls_wR_factor_gt 0.1343
_refine_ls_wR_factor_ref 0.1584
_reflns_number_gt 9123
_reflns_number_total 14354
_reflns_threshold_expression >2sigma(I)
_cod_data_source_file ja002411l.cif
_cod_data_source_block kh21s
_cod_database_code 4116255

loop_
_symmetry_equiv_pos_as_xyz
'x, y, z'
'-x, -y, -z'

loop_
_atom_site_label
_atom_site_type_symbol
_atom_site_fract_x
_atom_site_fract_y
_atom_site_fract_z
_atom_site_U_iso_or_equiv
_atom_site_adp_type
_atom_site_occupancy
_atom_site_symmetry_multiplicity
_atom_site_calc_flag
_atom_site_refinement_flags
Sb Sb 0.93758(5) 0.03434(3) 0.73334(3) 0.0800(2) Uani 1 1 d D
F1 F 0.9187(4) 0.1303(3) 0.7714(3) 0.1018(16) Uani 1 1 d D
F2 F 0.9538(5) -0.0616(3) 0.6969(4) 0.135(2) Uani 1 1 d D
F3 F 1.0762(4) 0.0439(4) 0.7156(5) 0.163(3) Uani 1 1 d D
F4 F 0.9335(7) 0.1045(4) 0.6334(3) 0.161(3) Uani 1 1 d D
F5 F 0.8019(5) 0.0264(7) 0.7504(7) 0.259(6) Uani 1 1 d D
F6 F 0.9502(10) -0.0333(4) 0.8353(4) 0.263(6) Uani 1 1 d D
Rh Rh 0.27318(3) 0.35140(3) 0.31795(2) 0.02981(13) Uani 1 1 d .
P1 P 0.18446(10) 0.35389(9) 0.43862(8) 0.0333(3) Uani 1 1 d .
P2 P 0.39900(10) 0.28681(10) 0.39406(9) 0.0407(3) Uani 1 1 d .
P3 P 0.13115(9) 0.38087(8) 0.25492(7) 0.0284(3) Uani 1 1 d .
P4 P 0.37749(10) 0.37482(9) 0.19884(8) 0.0335(3) Uani 1 1 d .
Zr Zr 0.32971(4) 0.30748(4) 0.54300(3) 0.04281(17) Uani 1 1 d .
Cl1 Cl 0.33348(13) 0.21443(14) 0.67656(10) 0.0784(6) Uani 1 1 d .
Cl2 Cl 0.39699(14) 0.42866(14) 0.56222(12) 0.0778(6) Uani 1 1 d .
C1 C 0.2483(4) 0.4666(3) 0.0855(3) 0.0333(11) Uani 1 1 d .
C2 C 0.3292(4) 0.4698(3) 0.1238(3) 0.0326(11) Uani 1 1 d .
C3 C 0.3676(4) 0.5516(3) 0.1113(3) 0.0391(12) Uani 1 1 d .
H3A H 0.4235 0.5542 0.1360 0.047 Uiso 1 1 calc R
C4 C 0.3251(4) 0.6248(3) 0.0648(3) 0.0425(13) Uani 1 1 d .
H4A H 0.3510 0.6777 0.0588 0.051 Uiso 1 1 calc R
C5 C 0.2441(4) 0.6241(3) 0.0255(3) 0.0371(12) Uani 1 1 d .
C6 C 0.1990(5) 0.7014(3) -0.0230(3) 0.0491(15) Uani 1 1 d .
H6A H 0.2249 0.7543 -0.0292 0.059 Uiso 1 1 calc R
C7 C 0.1195(5) 0.7002(4) -0.0603(3) 0.0479(14) Uani 1 1 d .
H7A H 0.0902 0.7521 -0.0917 0.058 Uiso 1 1 calc R
C8 C 0.0806(4) 0.6215(3) -0.0522(3) 0.0415(13) Uani 1 1 d .
H8A H 0.0254 0.6211 -0.0784 0.050 Uiso 1 1 calc R
C9 C 0.1223(4) 0.5457(3) -0.0064(3) 0.0376(12) Uani 1 1 d .
H9A H 0.0954 0.4937 -0.0017 0.045 Uiso 1 1 calc R
C10 C 0.2046(4) 0.5442(3) 0.0336(3) 0.0339(11) Uani 1 1 d .
C11 C 0.2041(4) 0.3831(3) 0.0965(3) 0.0309(11) Uani 1 1 d .
C12 C 0.1472(4) 0.3410(3) 0.1677(3) 0.0307(11) Uani 1 1 d .
C13 C 0.1088(4) 0.2611(3) 0.1756(3) 0.0362(12) Uani 1 1 d .
H13A H 0.0698 0.2330 0.2233 0.043 Uiso 1 1 calc R
C14 C 0.1282(4) 0.2246(3) 0.1145(3) 0.0425(13) Uani 1 1 d .
H14A H 0.1025 0.1716 0.1213 0.051 Uiso 1 1 calc R
C15 C 0.1852(4) 0.2643(3) 0.0425(3) 0.0420(13) Uani 1 1 d .
C16 C 0.2055(5) 0.2253(4) -0.0195(4) 0.0526(16) Uani 1 1 d .
H16A H 0.1795 0.1723 -0.0126 0.063 Uiso 1 1 calc R
C17 C 0.2624(6) 0.2635(4) -0.0891(4) 0.0593(18) Uani 1 1 d .
H17A H 0.2747 0.2376 -0.1304 0.071 Uiso 1 1 calc R
C18 C 0.3032(5) 0.3426(4) -0.0989(4) 0.0548(16) Uani 1 1 d .
H18A H 0.3443 0.3682 -0.1464 0.066 Uiso 1 1 calc R
C19 C 0.2834(5) 0.3819(3) -0.0402(3) 0.0441(14) Uani 1 1 d .
H19A H 0.3101 0.4350 -0.0485 0.053 Uiso 1 1 calc R
C20 C 0.2240(4) 0.3453(3) 0.0326(3) 0.0344(11) Uani 1 1 d .
C21 C 0.0803(4) 0.4923(3) 0.2200(3) 0.0318(11) Uani 1 1 d .
C22 C 0.0008(4) 0.5156(4) 0.1738(3) 0.0398(12) Uani 1 1 d .
H22A H -0.0304 0.4726 0.1632 0.048 Uiso 1 1 calc R
C23 C -0.0324(5) 0.6022(4) 0.1433(3) 0.0501(15) Uani 1 1 d .
H23A H -0.0857 0.6176 0.1120 0.060 Uiso 1 1 calc R
C24 C 0.0128(5) 0.6649(4) 0.1590(3) 0.0547(16) Uani 1 1 d .
H24A H -0.0098 0.7234 0.1387 0.066 Uiso 1 1 calc R
C25 C 0.0913(5) 0.6424(4) 0.2048(4) 0.0502(15) Uani 1 1 d .
H25A H 0.1225 0.6856 0.2148 0.060 Uiso 1 1 calc R
C26 C 0.1243(4) 0.5564(3) 0.2359(3) 0.0374(12) Uani 1 1 d .
H26A H 0.1769 0.5415 0.2679 0.045 Uiso 1 1 calc R
C27 C 0.0293(4) 0.3204(3) 0.3215(3) 0.0296(11) Uani 1 1 d .
C28 C -0.0712(4) 0.3546(3) 0.3300(3) 0.0398(13) Uani 1 1 d .
H28A H -0.0901 0.4104 0.2985 0.048 Uiso 1 1 calc R
C29 C -0.1433(4) 0.3065(4) 0.3844(4) 0.0579(17) Uani 1 1 d .
H29A H -0.2108 0.3300 0.3900 0.069 Uiso 1 1 calc R
C30 C -0.1170(5) 0.2250(4) 0.4301(4) 0.0558(17) Uani 1 1 d .
H30A H -0.1667 0.1930 0.4669 0.067 Uiso 1 1 calc R
C31 C -0.0189(4) 0.1895(4) 0.4226(3) 0.0443(13) Uani 1 1 d .
H31A H -0.0014 0.1331 0.4535 0.053 Uiso 1 1 calc R
C32 C 0.0545(4) 0.2376(3) 0.3689(3) 0.0380(12) Uani 1 1 d .
H32A H 0.1221 0.2139 0.3646 0.046 Uiso 1 1 calc R
C33 C 0.4030(4) 0.2888(3) 0.1524(3) 0.0369(12) Uani 1 1 d .
C34 C 0.4585(4) 0.2988(4) 0.0775(3) 0.0427(13) Uani 1 1 d .
H34A H 0.4864 0.3514 0.0494 0.051 Uiso 1 1 calc R
C35 C 0.4728(5) 0.2310(4) 0.0443(4) 0.0562(17) Uani 1 1 d .
H35A H 0.5110 0.2377 -0.0061 0.067 Uiso 1 1 calc R
C36 C 0.4314(5) 0.1538(4) 0.0844(4) 0.0630(18) Uani 1 1 d .
H36A H 0.4415 0.1081 0.0614 0.076 Uiso 1 1 calc R
C37 C 0.3749(5) 0.1437(4) 0.1585(4) 0.0563(16) Uani 1 1 d .
H37A H 0.3464 0.0913 0.1859 0.068 Uiso 1 1 calc R
C38 C 0.3605(4) 0.2104(3) 0.1922(3) 0.0436(13) Uani 1 1 d .
H38A H 0.3217 0.2033 0.2424 0.052 Uiso 1 1 calc R
C39 C 0.5009(4) 0.4041(3) 0.2094(3) 0.0371(12) Uani 1 1 d .
C40 C 0.5937(4) 0.3721(4) 0.1776(3) 0.0450(14) Uani 1 1 d .
H40A H 0.5961 0.3336 0.1474 0.054 Uiso 1 1 calc R
C41 C 0.6818(4) 0.3969(4) 0.1903(4) 0.0584(17) Uani 1 1 d .
H41A H 0.7443 0.3754 0.1679 0.070 Uiso 1 1 calc R
C42 C 0.6812(5) 0.4521(4) 0.2349(4) 0.0575(18) Uani 1 1 d .
H42A H 0.7427 0.4676 0.2434 0.069 Uiso 1 1 calc R
C43 C 0.5904(5) 0.4846(4) 0.2670(4) 0.0569(17) Uani 1 1 d .
H43A H 0.5888 0.5233 0.2970 0.068 Uiso 1 1 calc R
C44 C 0.5008(4) 0.4593(4) 0.2545(3) 0.0482(14) Uani 1 1 d .
H44A H 0.4385 0.4805 0.2773 0.058 Uiso 1 1 calc R
C45 C 0.3281(5) 0.1211(4) 0.4715(4) 0.0512(15) Uani 1 1 d .
C46 C 0.3288(5) 0.1014(4) 0.4018(4) 0.0525(15) Uani 1 1 d .
H46A H 0.3730 0.1284 0.3567 0.063 Uiso 1 1 calc R
C47 C 0.2670(6) 0.0435(4) 0.3960(5) 0.0660(19) Uani 1 1 d .
H47A H 0.2690 0.0312 0.3476 0.079 Uiso 1 1 calc R
C48 C 0.2023(6) 0.0036(4) 0.4614(5) 0.076(2) Uani 1 1 d .
H48A H 0.1583 -0.0347 0.4572 0.092 Uiso 1 1 calc R
C49 C 0.2014(6) 0.0192(4) 0.5316(5) 0.073(2) Uani 1 1 d .
H49A H 0.1578 -0.0094 0.5763 0.088 Uiso 1 1 calc R
C50 C 0.2648(5) 0.0775(4) 0.5381(4) 0.0643(19) Uani 1 1 d .
H50A H 0.2649 0.0873 0.5874 0.077 Uiso 1 1 calc R
C51 C 0.2023(4) 0.5217(3) 0.4469(3) 0.0395(12) Uani 1 1 d .
C52 C 0.2845(5) 0.5458(4) 0.3898(4) 0.0550(16) Uani 1 1 d .
H52A H 0.3363 0.5036 0.3816 0.066 Uiso 1 1 calc R
C53 C 0.2923(6) 0.6313(4) 0.3442(4) 0.0647(19) Uani 1 1 d .
H53A H 0.3476 0.6463 0.3042 0.078 Uiso 1 1 calc R
C54 C 0.2195(6) 0.6930(4) 0.3580(4) 0.0641(19) Uani 1 1 d .
H54A H 0.2254 0.7511 0.3283 0.077 Uiso 1 1 calc R
C55 C 0.1380(5) 0.6708(4) 0.4145(4) 0.0584(17) Uani 1 1 d .
H55A H 0.0874 0.7137 0.4230 0.070 Uiso 1 1 calc R
C56 C 0.1290(5) 0.5859(4) 0.4593(4) 0.0510(15) Uani 1 1 d .
H56A H 0.0729 0.5716 0.4986 0.061 Uiso 1 1 calc R
C57 C 0.3911(4) 0.1890(4) 0.4729(3) 0.0460(14) Uani 1 1 d .
C58 C 0.4652(4) 0.1828(5) 0.5233(4) 0.0566(17) Uani 1 1 d .
C59 C 0.5156(4) 0.2569(5) 0.5058(4) 0.0624(19) Uani 1 1 d .
C60 C 0.4836(4) 0.3231(5) 0.4384(4) 0.0574(17) Uani 1 1 d .
H60A H 0.5057 0.3790 0.4204 0.069 Uiso 1 1 calc R
C61 C 0.4961(6) 0.0995(6) 0.5833(5) 0.091(3) Uani 1 1 d .
H61A H 0.5636 0.0779 0.5651 0.137 Uiso 1 1 calc R
H61B H 0.4484 0.0572 0.5894 0.137 Uiso 1 1 calc R
H61C H 0.4962 0.1098 0.6341 0.137 Uiso 1 1 calc R
C62 C 0.6006(5) 0.2672(7) 0.5482(5) 0.095(3) Uani 1 1 d .
H62A H 0.6621 0.2349 0.5324 0.143 Uiso 1 1 calc R
H62B H 0.5817 0.2456 0.6052 0.143 Uiso 1 1 calc R
H62C H 0.6123 0.3278 0.5340 0.143 Uiso 1 1 calc R
C63 C 0.1878(4) 0.4300(3) 0.4895(3) 0.0373(12) Uani 1 1 d .
C64 C 0.1577(4) 0.3934(4) 0.5730(3) 0.0398(12) Uani 1 1 d .
C65 C 0.1381(4) 0.3059(4) 0.5936(3) 0.0368(12) Uani 1 1 d .
C66 C 0.1581(4) 0.2734(3) 0.5284(3) 0.0356(12) Uani 1 1 d .
H66A H 0.1574 0.2148 0.5323 0.043 Uiso 1 1 calc R
C67 C 0.1445(5) 0.4438(4) 0.6324(4) 0.0553(16) Uani 1 1 d .
H67A H 0.0738 0.4646 0.6412 0.083 Uiso 1 1 calc R
H67B H 0.1859 0.4925 0.6121 0.083 Uiso 1 1 calc R
H67C H 0.1653 0.4068 0.6822 0.083 Uiso 1 1 calc R
C68 C 0.0964(5) 0.2546(4) 0.6749(3) 0.0525(15) Uani 1 1 d .
H68A H 0.0236 0.2678 0.6832 0.079 Uiso 1 1 calc R
H68B H 0.1274 0.2691 0.7141 0.079 Uiso 1 1 calc R
H68C H 0.1112 0.1935 0.6801 0.079 Uiso 1 1 calc R
O1S O 0.4036(6) 0.7659(5) 0.1544(4) 0.112(2) Uani 1 1 d D
C2S C 0.4732(9) 0.7936(8) 0.1907(8) 0.143(5) Uani 1 1 d D
H2SA H 0.5425 0.7833 0.1658 0.172 Uiso 1 1 calc R
H2SB H 0.4683 0.7616 0.2474 0.172 Uiso 1 1 calc R
C3S C 0.4485(13) 0.8876(8) 0.1808(11) 0.220(10) Uani 1 1 d D
H3SA H 0.5099 0.9189 0.1637 0.264 Uiso 1 1 calc R
H3SB H 0.4141 0.8977 0.2305 0.264 Uiso 1 1 calc R
C4S C 0.3790(11) 0.9149(7) 0.1173(8) 0.163(5) Uani 1 1 d D
H4SA H 0.3283 0.9610 0.1260 0.195 Uiso 1 1 calc R
H4SB H 0.4177 0.9353 0.0643 0.195 Uiso 1 1 calc R
C5S C 0.3292(8) 0.8343(6) 0.1255(7) 0.116(3) Uani 1 1 d D
H5SA H 0.2667 0.8299 0.1632 0.139 Uiso 1 1 calc R
H5SB H 0.3131 0.8335 0.0740 0.139 Uiso 1 1 calc R
O6S O 0.5789(6) 0.1610(7) 0.3125(6) 0.164(4) Uani 1 1 d D
C7S C 0.6638(6) 0.1777(7) 0.3419(5) 0.110(3) Uani 1 1 d D
H7SA H 0.6703 0.1375 0.3948 0.132 Uiso 1 1 calc R
H7SB H 0.6557 0.2367 0.3460 0.132 Uiso 1 1 calc R
C8S C 0.7566(7) 0.1661(6) 0.2844(5) 0.103(3) Uani 1 1 d D
H8SA H 0.8140 0.1367 0.3126 0.124 Uiso 1 1 calc R
H8SB H 0.7761 0.2217 0.2478 0.124 Uiso 1 1 calc R
C9S C 0.7221(8) 0.1107(9) 0.2405(8) 0.139(5) Uani 1 1 d D
H9SA H 0.7460 0.1319 0.1835 0.167 Uiso 1 1 calc R
H9SB H 0.7498 0.0508 0.2604 0.167 Uiso 1 1 calc R
C10S C 0.6089(9) 0.1159(8) 0.2544(7) 0.138(4) Uani 1 1 d D
H10A H 0.5809 0.1472 0.2050 0.165 Uiso 1 1 calc R
H10B H 0.5848 0.0580 0.2739 0.165 Uiso 1 1 calc R
O11S O 0.1392(14) 0.9485(14) 0.9748(13) 0.365(12) Uani 1 1 d D
C12S C 0.115(3) 1.0348(12) 0.9286(19) 0.47(4) Uani 1 1 d D
H12A H 0.1039 1.0720 0.9637 0.565 Uiso 1 1 calc R
H12B H 0.0513 1.0369 0.9078 0.565 Uiso 1 1 calc R
C13S C 0.196(3) 1.072(4) 0.859(3) 1.20(15) Uani 1 1 d D
H13B H 0.1868 1.0621 0.8086 1.436 Uiso 1 1 calc R
H13C H 0.2055 1.1328 0.8505 1.436 Uiso 1 1 calc R
C14S C 0.2753(19) 1.0082(13) 0.9039(11) 0.291(15) Uani 1 1 d D
H14B H 0.2957 1.0328 0.9422 0.350 Uiso 1 1 calc R
H14C H 0.3355 1.0018 0.8660 0.350 Uiso 1 1 calc R
C15S C 0.2395(14) 0.9179(9) 0.9488(9) 0.168(6) Uani 1 1 d D
H15A H 0.2404 0.8819 0.9137 0.202 Uiso 1 1 calc R
H15B H 0.2777 0.8874 0.9931 0.202 Uiso 1 1 calc R

loop_
_atom_site_aniso_label
_atom_site_aniso_U_11
_atom_site_aniso_U_22
_atom_site_aniso_U_33
_atom_site_aniso_U_23
_atom_site_aniso_U_13
_atom_site_aniso_U_12
Sb 0.1010(4) 0.0527(3) 0.0823(4) -0.0135(3) 0.0056(3) -0.0308(3)
F1 0.112(4) 0.085(3) 0.112(4) -0.043(3) 0.024(3) -0.034(3)
F2 0.201(6) 0.066(3) 0.151(5) -0.046(3) -0.035(5) -0.014(4)
F3 0.096(4) 0.112(5) 0.302(10) -0.098(6) -0.029(5) 0.011(4)
F4 0.294(9) 0.086(4) 0.098(4) -0.012(3) -0.057(5) 0.006(5)
F5 0.121(5) 0.400(14) 0.372(13) -0.307(12) 0.110(7) -0.145(7)
F6 0.586(19) 0.109(5) 0.116(5) 0.032(4) -0.122(8) -0.177(8)
Rh 0.0267(2) 0.0292(2) 0.0302(2) -0.00526(16) 0.00016(15) -0.00392(16)
P1 0.0311(7) 0.0351(7) 0.0318(7) -0.0077(6) -0.0005(5) -0.0059(6)
P2 0.0272(7) 0.0494(9) 0.0402(8) -0.0068(7) -0.0027(6) -0.0026(6)
P3 0.0305(6) 0.0230(6) 0.0282(7) -0.0026(5) -0.0016(5) -0.0048(5)
P4 0.0319(7) 0.0301(7) 0.0352(7) -0.0083(6) 0.0047(5) -0.0059(6)
Zr 0.0327(3) 0.0555(4) 0.0388(3) -0.0094(3) -0.0052(2) -0.0086(3)
Cl1 0.0584(10) 0.1129(16) 0.0447(9) 0.0045(10) -0.0132(8) 0.0027(10)
Cl2 0.0644(11) 0.0983(15) 0.0865(13) -0.0406(12) -0.0085(9) -0.0326(10)
C1 0.039(3) 0.026(3) 0.031(3) -0.005(2) 0.007(2) -0.010(2)
C2 0.036(3) 0.025(3) 0.034(3) -0.006(2) 0.003(2) -0.008(2)
C3 0.037(3) 0.035(3) 0.045(3) -0.012(3) 0.001(2) -0.010(2)
C4 0.047(3) 0.027(3) 0.052(3) -0.009(3) 0.004(3) -0.015(2)
C5 0.051(3) 0.022(3) 0.034(3) -0.005(2) 0.006(2) -0.010(2)
C6 0.071(4) 0.025(3) 0.044(3) -0.001(2) 0.001(3) -0.014(3)
C7 0.066(4) 0.028(3) 0.041(3) 0.000(2) -0.004(3) -0.003(3)
C8 0.058(4) 0.030(3) 0.032(3) 0.000(2) -0.007(3) -0.008(3)
C9 0.051(3) 0.026(3) 0.033(3) -0.005(2) -0.001(2) -0.009(2)
C10 0.045(3) 0.026(3) 0.028(3) -0.006(2) 0.001(2) -0.006(2)
C11 0.038(3) 0.019(2) 0.034(3) -0.007(2) -0.002(2) 0.000(2)
C12 0.038(3) 0.020(2) 0.030(3) -0.002(2) -0.002(2) -0.004(2)
C13 0.045(3) 0.022(3) 0.037(3) 0.000(2) -0.004(2) -0.006(2)
C14 0.054(3) 0.023(3) 0.050(3) -0.008(2) -0.007(3) -0.008(2)
C15 0.060(4) 0.025(3) 0.039(3) -0.009(2) -0.004(3) -0.002(3)
C16 0.081(5) 0.032(3) 0.049(4) -0.016(3) -0.010(3) -0.006(3)
C17 0.098(5) 0.041(4) 0.042(4) -0.023(3) -0.001(3) -0.001(3)
C18 0.073(4) 0.043(4) 0.039(3) -0.009(3) 0.015(3) -0.008(3)
C19 0.064(4) 0.024(3) 0.043(3) -0.008(2) -0.003(3) -0.005(3)
C20 0.046(3) 0.023(3) 0.031(3) -0.005(2) -0.002(2) -0.003(2)
C21 0.037(3) 0.026(3) 0.027(3) -0.003(2) 0.002(2) -0.004(2)
C22 0.049(3) 0.036(3) 0.032(3) -0.009(2) -0.008(2) 0.001(2)
C23 0.069(4) 0.041(3) 0.030(3) -0.003(3) -0.007(3) 0.013(3)
C24 0.081(5) 0.029(3) 0.039(3) 0.001(3) 0.000(3) 0.007(3)
C25 0.070(4) 0.028(3) 0.049(4) -0.013(3) 0.010(3) -0.010(3)
C26 0.044(3) 0.033(3) 0.035(3) -0.011(2) 0.002(2) -0.009(2)
C27 0.033(3) 0.028(3) 0.027(3) -0.007(2) -0.002(2) -0.008(2)
C28 0.037(3) 0.028(3) 0.049(3) -0.005(2) 0.000(2) -0.004(2)
C29 0.032(3) 0.043(4) 0.087(5) -0.010(3) 0.011(3) -0.008(3)
C30 0.049(4) 0.044(4) 0.060(4) 0.001(3) 0.015(3) -0.021(3)
C31 0.050(3) 0.033(3) 0.043(3) 0.000(2) -0.002(3) -0.012(3)
C32 0.036(3) 0.032(3) 0.040(3) -0.003(2) -0.004(2) -0.001(2)
C33 0.034(3) 0.032(3) 0.039(3) -0.006(2) 0.000(2) -0.002(2)
C34 0.042(3) 0.036(3) 0.047(3) -0.012(3) 0.009(3) -0.008(2)
C35 0.054(4) 0.053(4) 0.062(4) -0.029(3) 0.019(3) -0.010(3)
C36 0.059(4) 0.049(4) 0.087(5) -0.036(4) 0.008(4) -0.009(3)
C37 0.055(4) 0.036(3) 0.075(5) -0.016(3) 0.003(3) -0.008(3)
C38 0.046(3) 0.028(3) 0.046(3) -0.004(2) 0.006(3) -0.001(2)
C39 0.032(3) 0.034(3) 0.039(3) -0.002(2) 0.002(2) -0.008(2)
C40 0.032(3) 0.042(3) 0.051(3) -0.003(3) 0.002(2) 0.000(2)
C41 0.033(3) 0.061(4) 0.065(4) 0.000(3) -0.002(3) 0.004(3)
C42 0.037(3) 0.064(4) 0.057(4) 0.010(3) -0.012(3) -0.015(3)
C43 0.062(4) 0.058(4) 0.049(4) -0.006(3) -0.009(3) -0.022(3)
C44 0.039(3) 0.058(4) 0.047(3) -0.016(3) 0.002(3) -0.012(3)
C45 0.050(4) 0.031(3) 0.059(4) 0.001(3) -0.010(3) 0.014(3)
C46 0.058(4) 0.038(3) 0.053(4) -0.004(3) -0.009(3) 0.006(3)
C47 0.074(5) 0.050(4) 0.067(5) -0.008(4) -0.015(4) 0.003(4)
C48 0.084(6) 0.037(4) 0.097(6) -0.005(4) -0.015(5) 0.004(4)
C49 0.075(5) 0.040(4) 0.078(6) 0.010(4) 0.010(4) -0.005(4)
C50 0.080(5) 0.038(4) 0.055(4) 0.006(3) -0.002(4) 0.008(3)
C51 0.044(3) 0.038(3) 0.038(3) -0.009(2) -0.005(2) -0.011(3)
C52 0.061(4) 0.038(3) 0.061(4) -0.010(3) 0.007(3) -0.018(3)
C53 0.077(5) 0.048(4) 0.063(4) -0.004(3) 0.001(4) -0.025(4)
C54 0.081(5) 0.039(4) 0.072(5) 0.003(3) -0.032(4) -0.020(4)
C55 0.066(4) 0.039(4) 0.072(5) -0.009(3) -0.036(4) 0.007(3)
C56 0.046(3) 0.051(4) 0.055(4) -0.012(3) -0.014(3) 0.001(3)
C57 0.037(3) 0.047(4) 0.044(3) -0.005(3) -0.005(2) 0.007(3)
C58 0.036(3) 0.076(5) 0.051(4) -0.012(3) -0.009(3) 0.009(3)
C59 0.030(3) 0.104(6) 0.052(4) -0.020(4) -0.012(3) 0.001(3)
C60 0.036(3) 0.088(5) 0.048(4) -0.016(3) -0.006(3) -0.016(3)
C61 0.072(5) 0.107(7) 0.075(5) 0.001(5) -0.038(4) 0.031(5)
C62 0.041(4) 0.178(10) 0.077(5) -0.043(6) -0.019(4) -0.015(5)
C63 0.037(3) 0.037(3) 0.037(3) -0.011(2) 0.000(2) -0.007(2)
C64 0.038(3) 0.042(3) 0.037(3) -0.009(2) -0.001(2) -0.006(2)
C65 0.031(3) 0.044(3) 0.034(3) -0.009(2) 0.000(2) -0.007(2)
C66 0.031(3) 0.035(3) 0.040(3) -0.009(2) -0.002(2) -0.005(2)
C67 0.073(4) 0.048(4) 0.044(4) -0.016(3) 0.005(3) -0.012(3)
C68 0.060(4) 0.056(4) 0.040(3) -0.009(3) 0.002(3) -0.019(3)
O1S 0.132(6) 0.107(5) 0.110(5) -0.051(4) -0.005(4) -0.022(5)
C2S 0.142(10) 0.163(12) 0.153(11) -0.058(10) -0.038(9) -0.060(9)
C3S 0.27(2) 0.126(12) 0.34(3) -0.117(14) -0.207(19) 0.045(12)
C4S 0.219(16) 0.104(10) 0.179(14) -0.071(10) -0.036(12) 0.023(10)
C5S 0.115(8) 0.091(7) 0.145(10) -0.045(7) -0.021(7) 0.011(7)
O6S 0.094(6) 0.243(11) 0.164(8) -0.082(8) 0.021(6) -0.038(6)
C7S 0.091(7) 0.132(9) 0.077(6) -0.003(6) -0.007(5) 0.022(6)
C8S 0.088(7) 0.096(7) 0.094(7) 0.006(6) -0.007(5) 0.020(5)
C9S 0.092(8) 0.192(13) 0.147(11) -0.084(10) -0.017(7) 0.030(8)
C10S 0.152(12) 0.132(10) 0.130(10) -0.043(8) -0.005(9) -0.021(9)
O11S 0.29(2) 0.37(3) 0.41(3) -0.14(2) 0.03(2) 0.060(19)
C12S 0.86(8) 0.117(15) 0.62(6) -0.17(3) -0.62(7) 0.13(3)
C13S 2.0(4) 0.50(9) 1.07(19) 0.16(9) -1.0(2) 0.05(13)
C14S 0.42(4) 0.31(3) 0.191(18) -0.126(19) 0.11(2) -0.26(3)
C15S 0.231(18) 0.124(11) 0.150(13) -0.029(10) -0.029(12) -0.039(12)

loop_
_atom_type_symbol
_atom_type_description
_atom_type_scat_dispersion_real
_atom_type_scat_dispersion_imag
_atom_type_scat_source
C C 0.0033 0.0016 'International Tables Vol C Tables 4.2.6.8 and 6.1.1.4'
H H 0.0000 0.0000 'International Tables Vol C Tables 4.2.6.8 and 6.1.1.4'
F F 0.0171 0.0103 'International Tables Vol C Tables 4.2.6.8 and 6.1.1.4'
P P 0.1023 0.0942 'International Tables Vol C Tables 4.2.6.8 and 6.1.1.4'
Cl Cl 0.1484 0.1585 'International Tables Vol C Tables 4.2.6.8 and 6.1.1.4'
Zr Zr -2.9673 0.5597 'International Tables Vol C Tables 4.2.6.8 and 6.1.1.4'
Rh Rh -1.1178 0.9187 'International Tables Vol C Tables 4.2.6.8 and 6.1.1.4'
Sb Sb -0.5866 1.5461 'International Tables Vol C Tables 4.2.6.8 and 6.1.1.4'
O O 0.0106 0.0060 'International Tables Vol C Tables 4.2.6.8 and 6.1.1.4'

loop_
_geom_angle_atom_site_label_1
_geom_angle_atom_site_label_2
_geom_angle_atom_site_label_3
_geom_angle
F4 Sb F5 92.6(5)
F4 Sb F6 175.7(4)
F5 Sb F6 91.2(6)
F4 Sb F2 90.7(3)
F5 Sb F2 89.1(3)
F6 Sb F2 91.3(3)
F4 Sb F3 87.0(4)
F5 Sb F3 179.3(4)
F6 Sb F3 89.2(5)
F2 Sb F3 91.5(3)
F4 Sb F1 89.9(3)
F5 Sb F1 89.8(3)
F6 Sb F1 88.1(3)
F2 Sb F1 178.8(3)
F3 Sb F1 89.6(2)
P2 Rh P1 82.44(5)
P2 Rh P3 164.86(5)
P1 Rh P3 93.97(5)
P2 Rh P4 95.04(5)
P1 Rh P4 167.35(5)
P3 Rh P4 91.53(5)
C66 P1 C63 91.1(2)
C66 P1 Rh 132.87(19)
C63 P1 Rh 127.13(18)
C66 P1 Zr 62.20(16)
C63 P1 Zr 66.67(18)
Rh P1 Zr 104.75(5)
C60 P2 C57 91.5(3)
C60 P2 Rh 134.9(3)
C57 P2 Rh 125.0(2)
C60 P2 Zr 63.3(2)
C57 P2 Zr 65.3(2)
Rh P2 Zr 105.43(5)
C21 P3 C27 107.1(2)
C21 P3 C12 104.8(2)
C27 P3 C12 103.6(2)
C21 P3 Rh 118.59(17)
C27 P3 Rh 108.69(16)
C12 P3 Rh 112.91(16)
C33 P4 C39 106.7(2)
C33 P4 C2 106.0(2)
C39 P4 C2 103.4(2)
C33 P4 Rh 118.35(17)
C39 P4 Rh 110.01(18)
C2 P4 Rh 111.20(16)
Cl1 Zr Cl2 96.63(8)
Cl1 Zr C66 96.03(13)
Cl2 Zr C66 135.23(13)
Cl1 Zr C60 122.63(16)
Cl2 Zr C60 80.44(17)
C66 Zr C60 125.90(18)
Cl1 Zr C59 90.09(16)
Cl2 Zr C59 85.64(18)
C66 Zr C59 137.1(2)
C60 Zr C59 32.6(2)
Cl1 Zr C65 79.61(12)
Cl2 Zr C65 110.47(13)
C66 Zr C65 31.76(16)
C60 Zr C65 154.94(18)
C59 Zr C65 161.6(2)
Cl1 Zr C57 96.27(14)
Cl2 Zr C57 137.75(14)
C66 Zr C57 82.76(17)
C60 Zr C57 58.9(2)
C59 Zr C57 54.3(2)
C65 Zr C57 111.38(17)
Cl1 Zr C64 95.86(13)
Cl2 Zr C64 81.96(13)
C66 Zr C64 54.10(17)
C60 Zr C64 139.1(2)
C59 Zr C64 166.8(2)
C65 Zr C64 31.51(16)
C57 Zr C64 136.14(17)
Cl1 Zr C58 77.45(15)
Cl2 Zr C58 114.94(16)
C66 Zr C58 109.69(19)
C60 Zr C58 54.2(2)
C59 Zr C58 31.0(2)
C65 Zr C58 130.8(2)
C57 Zr C58 31.59(18)
C64 Zr C58 162.22(19)
Cl1 Zr C63 127.53(12)
Cl2 Zr C63 80.51(12)
C66 Zr C63 58.06(16)
C60 Zr C63 108.64(19)
C59 Zr C63 141.0(2)
C65 Zr C63 53.99(16)
C57 Zr C63 120.80(17)
C64 Zr C63 31.68(16)
C58 Zr C63 150.65(18)
Cl1 Zr P2 133.76(7)
Cl2 Zr P2 112.24(6)
C66 Zr P2 88.23(12)
C60 Zr P2 37.90(14)
C59 Zr P2 58.67(14)
C65 Zr P2 119.12(12)
C57 Zr P2 38.51(13)
C64 Zr P2 122.48(12)
C58 Zr P2 58.07(14)
C63 Zr P2 93.45(12)
Cl1 Zr P1 133.94(6)
Cl2 Zr P1 113.96(6)
C66 Zr P1 38.09(12)
C60 Zr P1 96.79(13)
C59 Zr P1 124.25(14)
C65 Zr P1 58.26(12)
C57 Zr P1 83.85(12)
C64 Zr P1 58.09(12)
C58 Zr P1 115.19(14)
C63 Zr P1 37.64(11)
P2 Zr P1 65.65(4)
C2 C1 C10 120.3(4)
C2 C1 C11 121.5(5)
C10 C1 C11 118.2(4)
C1 C2 C3 118.8(5)
C1 C2 P4 121.4(4)
C3 C2 P4 119.3(4)
C4 C3 C2 121.2(5)
C3 C4 C5 121.6(5)
C4 C5 C6 121.5(5)
C4 C5 C10 119.8(5)
C6 C5 C10 118.7(5)
C7 C6 C5 121.1(5)
C6 C7 C8 120.1(5)
C9 C8 C7 120.5(5)
C8 C9 C10 121.1(5)
C9 C10 C5 118.4(5)
C9 C10 C1 123.3(5)
C5 C10 C1 118.2(5)
C12 C11 C20 119.8(4)
C12 C11 C1 121.8(4)
C20 C11 C1 118.4(4)
C11 C12 C13 119.6(5)
C11 C12 P3 121.3(4)
C13 C12 P3 118.8(4)
C14 C13 C12 120.7(5)
C13 C14 C15 121.7(5)
C14 C15 C16 120.9(5)
C14 C15 C20 118.8(5)
C16 C15 C20 120.2(5)
C17 C16 C15 120.7(5)
C16 C17 C18 119.6(5)
C19 C18 C17 120.6(5)
C18 C19 C20 121.8(5)
C19 C20 C11 123.5(5)
C19 C20 C15 117.0(5)
C11 C20 C15 119.4(5)
C26 C21 C22 119.0(5)
C26 C21 P3 119.5(4)
C22 C21 P3 121.3(4)
C23 C22 C21 120.2(5)
C24 C23 C22 120.0(6)
C23 C24 C25 120.1(5)
C24 C25 C26 120.4(6)
C21 C26 C25 120.3(5)
C32 C27 C28 118.4(5)
C32 C27 P3 118.2(4)
C28 C27 P3 123.4(4)
C29 C28 C27 120.1(5)
C30 C29 C28 120.5(5)
C29 C30 C31 120.6(5)
C30 C31 C32 119.4(5)
C31 C32 C27 120.9(5)
C34 C33 C38 118.9(5)
C34 C33 P4 122.8(4)
C38 C33 P4 118.2(4)
C35 C34 C33 119.9(5)
C36 C35 C34 120.7(6)
C35 C36 C37 119.8(6)
C38 C37 C36 120.1(6)
C37 C38 C33 120.6(5)
C44 C39 C40 118.3(5)
C44 C39 P4 117.3(4)
C40 C39 P4 124.4(4)
C41 C40 C39 119.8(6)
C40 C41 C42 121.6(6)
C41 C42 C43 119.7(6)
C42 C43 C44 118.8(6)
C39 C44 C43 121.8(6)
C46 C45 C50 117.7(6)
C46 C45 C57 119.7(6)
C50 C45 C57 122.6(6)
C47 C46 C45 122.0(7)
C48 C47 C46 119.5(7)
C49 C48 C47 120.5(8)
C48 C49 C50 120.3(7)
C45 C50 C49 119.9(7)
C52 C51 C56 117.9(5)
C52 C51 C63 121.6(5)
C56 C51 C63 120.4(5)
C51 C52 C53 121.3(6)
C54 C53 C52 119.6(7)
C53 C54 C55 120.2(6)
C54 C55 C56 120.6(6)
C55 C56 C51 120.5(6)
C58 C57 C45 128.6(5)
C58 C57 P2 109.6(5)
C45 C57 P2 120.8(4)
C58 C57 Zr 75.2(4)
C45 C57 Zr 124.5(4)
P2 C57 Zr 76.2(2)
C59 C58 C57 114.2(6)
C59 C58 C61 122.6(6)
C57 C58 C61 122.7(7)
C59 C58 Zr 72.6(4)
C57 C58 Zr 73.2(3)
C61 C58 Zr 129.2(5)
C58 C59 C60 112.4(5)
C58 C59 C62 125.4(7)
C60 C59 C62 122.1(7)
C58 C59 Zr 76.4(4)
C60 C59 Zr 72.0(3)
C62 C59 Zr 122.4(5)
C59 C60 P2 111.4(5)
C59 C60 Zr 75.4(3)
P2 C60 Zr 78.8(2)
C64 C63 C51 127.0(5)
C64 C63 P1 110.3(4)
C51 C63 P1 121.8(4)
C64 C63 Zr 72.9(3)
C51 C63 Zr 126.8(3)
P1 C63 Zr 75.69(19)
C65 C64 C63 113.1(5)
C65 C64 C67 123.3(5)
C63 C64 C67 123.6(5)
C65 C64 Zr 73.1(3)
C63 C64 Zr 75.5(3)
C67 C64 Zr 121.1(4)
C66 C65 C64 112.3(5)
C66 C65 C68 123.4(5)
C64 C65 C68 124.2(5)
C66 C65 Zr 71.2(3)
C64 C65 Zr 75.4(3)
C68 C65 Zr 123.1(4)
C65 C66 P1 112.5(4)
C65 C66 Zr 77.0(3)
P1 C66 Zr 79.72(18)
C2S O1S C5S 110.9(8)
O1S C2S C3S 108.2(9)
C2S C3S C4S 103.4(9)
C5S C4S C3S 104.4(10)
O1S C5S C4S 103.9(8)
C7S O6S C10S 111.5(8)
O6S C7S C8S 107.5(8)
C7S C8S C9S 102.9(8)
C10S C9S C8S 107.7(8)
O6S C10S C9S 106.1(9)
C12S O11S C15S 111(2)
O11S C12S C13S 115(3)
C14S C13S C12S 88(2)
C13S C14S C15S 115(3)
O11S C15S C14S 95.3(15)

loop_
_geom_bond_atom_site_label_1
_geom_bond_atom_site_label_2
_geom_bond_distance
Sb F4 1.804(5)
Sb F5 1.809(6)
Sb F6 1.836(6)
Sb F2 1.848(4)
Sb F3 1.852(5)
Sb F1 1.863(4)
Rh P2 2.2840(14)
Rh P1 2.2897(14)
Rh P3 2.2923(13)
Rh P4 2.2961(13)
P1 C66 1.748(5)
P1 C63 1.757(5)
P1 Zr 2.7881(14)
P2 C60 1.736(6)
P2 C57 1.777(6)
P2 Zr 2.7717(16)
P3 C21 1.814(5)
P3 C27 1.828(5)
P3 C12 1.834(5)
P4 C33 1.809(5)
P4 C39 1.833(5)
P4 C2 1.835(5)
Zr Cl1 2.4038(18)
Zr Cl2 2.4121(18)
Zr C66 2.506(5)
Zr C60 2.526(6)
Zr C59 2.569(6)
Zr C65 2.580(5)
Zr C57 2.593(6)
Zr C64 2.608(5)
Zr C58 2.618(6)
Zr C63 2.642(5)
C1 C2 1.388(7)
C1 C10 1.440(7)
C1 C11 1.501(7)
C2 C3 1.432(7)
C3 C4 1.347(7)
C4 C5 1.388(8)
C5 C6 1.419(8)
C5 C10 1.428(7)
C6 C7 1.350(8)
C7 C8 1.406(8)
C8 C9 1.365(7)
C9 C10 1.404(7)
C11 C12 1.395(7)
C11 C20 1.428(7)
C12 C13 1.421(7)
C13 C14 1.367(7)
C14 C15 1.395(8)
C15 C16 1.409(8)
C15 C20 1.433(7)
C16 C17 1.359(9)
C17 C18 1.418(9)
C18 C19 1.361(8)
C19 C20 1.407(7)
C21 C26 1.384(7)
C21 C22 1.397(7)
C22 C23 1.393(7)
C23 C24 1.374(9)
C24 C25 1.380(9)
C25 C26 1.386(8)
C27 C32 1.390(7)
C27 C28 1.394(7)
C28 C29 1.382(7)
C29 C30 1.366(8)
C30 C31 1.371(8)
C31 C32 1.388(7)
C33 C34 1.391(7)
C33 C38 1.402(7)
C34 C35 1.387(8)
C35 C36 1.379(9)
C36 C37 1.384(9)
C37 C38 1.375(8)
C39 C44 1.379(8)
C39 C40 1.388(7)
C40 C41 1.369(8)
C41 C42 1.372(9)
C42 C43 1.373(9)
C43 C44 1.390(8)
C45 C46 1.374(9)
C45 C50 1.393(9)
C45 C57 1.484(9)
C46 C47 1.371(9)
C47 C48 1.371(10)
C48 C49 1.348(11)
C49 C50 1.397(10)
C51 C52 1.378(8)
C51 C56 1.387(8)
C51 C63 1.478(7)
C52 C53 1.391(8)
C53 C54 1.360(10)
C54 C55 1.363(10)
C55 C56 1.381(8)
C57 C58 1.419(8)
C58 C59 1.387(10)
C58 C61 1.509(9)
C59 C60 1.432(9)
C59 C62 1.518(8)
C63 C64 1.433(7)
C64 C65 1.409(7)
C64 C67 1.504(8)
C65 C66 1.393(7)
C65 C68 1.491(7)
O1S C2S 1.408(7)
O1S C5S 1.427(8)
C2S C3S 1.490(9)
C3S C4S 1.510(9)
C4S C5S 1.509(9)
O6S C7S 1.416(8)
O6S C10S 1.425(8)
C7S C8S 1.508(8)
C8S C9S 1.517(8)
C9S C10S 1.493(8)
O11S C12S 1.424(10)
O11S C15S 1.427(9)
C12S C13S 1.536(10)
C13S C14S 1.536(10)
C14S C15S 1.541(9)

loop_
_geom_torsion_atom_site_label_1
_geom_torsion_atom_site_label_2
_geom_torsion_atom_site_label_3
_geom_torsion_atom_site_label_4
_geom_torsion
P2 Rh P1 C66 -54.9(2)
P3 Rh P1 C66 110.3(2)
P4 Rh P1 C66 -134.1(3)
P2 Rh P1 C63 82.3(2)
P3 Rh P1 C63 -112.5(2)
P4 Rh P1 C63 3.1(4)
P2 Rh P1 Zr 10.64(5)
P3 Rh P1 Zr 175.85(5)
P4 Rh P1 Zr -68.6(2)
P1 Rh P2 C60 -78.3(3)
P3 Rh P2 C60 -155.4(3)
P4 Rh P2 C60 89.2(3)
P1 Rh P2 C57 59.6(3)
P3 Rh P2 C57 -17.5(4)
P4 Rh P2 C57 -132.9(3)
P1 Rh P2 Zr -10.74(5)
P3 Rh P2 Zr -87.8(2)
P4 Rh P2 Zr 156.79(5)
P2 Rh P3 C21 158.0(2)
P1 Rh P3 C21 82.44(18)
P4 Rh P3 C21 -86.17(18)
P2 Rh P3 C27 35.4(3)
P1 Rh P3 C27 -40.16(17)
P4 Rh P3 C27 151.23(17)
P2 Rh P3 C12 -78.9(3)
P1 Rh P3 C12 -154.47(17)
P4 Rh P3 C12 36.92(17)
P2 Rh P4 C33 85.4(2)
P1 Rh P4 C33 163.3(3)
P3 Rh P4 C33 -80.9(2)
P2 Rh P4 C39 -37.57(19)
P1 Rh P4 C39 40.3(3)
P3 Rh P4 C39 156.09(19)
P2 Rh P4 C2 -151.55(18)
P1 Rh P4 C2 -73.7(3)
P3 Rh P4 C2 42.11(17)
C60 P2 Zr Cl1 -89.1(3)
C57 P2 Zr Cl1 16.1(2)
Rh P2 Zr Cl1 138.00(8)
C60 P2 Zr Cl2 35.2(3)
C57 P2 Zr Cl2 140.4(2)
Rh P2 Zr Cl2 -97.66(7)
C60 P2 Zr C66 174.2(3)
C57 P2 Zr C66 -80.6(2)
Rh P2 Zr C66 41.34(13)
C57 P2 Zr C60 105.2(3)
Rh P2 Zr C60 -132.9(3)
C60 P2 Zr C59 -34.6(3)
C57 P2 Zr C59 70.6(3)
Rh P2 Zr C59 -167.5(2)
C60 P2 Zr C65 166.5(3)
C57 P2 Zr C65 -88.3(2)
Rh P2 Zr C65 33.65(16)
C60 P2 Zr C57 -105.2(3)
Rh P2 Zr C57 121.9(2)
C60 P2 Zr C64 129.9(3)
C57 P2 Zr C64 -124.9(2)
Rh P2 Zr C64 -3.01(16)
C60 P2 Zr C58 -71.2(3)
C57 P2 Zr C58 34.0(3)
Rh P2 Zr C58 155.95(19)
C60 P2 Zr C63 116.3(3)
C57 P2 Zr C63 -138.4(2)
Rh P2 Zr C63 -16.51(12)
C60 P2 Zr P1 142.4(3)
C57 P2 Zr P1 -112.3(2)
Rh P2 Zr P1 9.59(5)
C66 P1 Zr Cl1 -6.7(2)
C63 P1 Zr Cl1 97.8(2)
Rh P1 Zr Cl1 -137.72(9)
C66 P1 Zr Cl2 -133.8(2)
C63 P1 Zr Cl2 -29.35(19)
Rh P1 Zr Cl2 95.15(7)
C63 P1 Zr C66 104.5(3)
Rh P1 Zr C66 -131.0(2)
C66 P1 Zr C60 143.6(3)
C63 P1 Zr C60 -111.9(2)
Rh P1 Zr C60 12.62(18)
C66 P1 Zr C59 124.5(3)
C63 P1 Zr C59 -131.0(3)
Rh P1 Zr C59 -6.5(2)
C66 P1 Zr C65 -33.7(2)
C63 P1 Zr C65 70.7(2)
Rh P1 Zr C65 -164.77(16)
C66 P1 Zr C57 86.1(2)
C63 P1 Zr C57 -169.4(2)
Rh P1 Zr C57 -44.93(14)
C66 P1 Zr C64 -71.0(2)
C63 P1 Zr C64 33.5(2)
Rh P1 Zr C64 157.95(15)
C66 P1 Zr C58 90.2(3)
C63 P1 Zr C58 -165.3(2)
Rh P1 Zr C58 -40.83(18)
C66 P1 Zr C63 -104.5(3)
Rh P1 Zr C63 124.49(19)
C66 P1 Zr P2 121.5(2)
C63 P1 Zr P2 -134.03(19)
Rh P1 Zr P2 -9.53(5)
C10 C1 C2 C3 0.5(7)
C11 C1 C2 C3 -179.6(4)
C10 C1 C2 P4 172.9(4)
C11 C1 C2 P4 -7.1(7)
C33 P4 C2 C1 53.0(5)
C39 P4 C2 C1 165.1(4)
Rh P4 C2 C1 -76.9(4)
C33 P4 C2 C3 -134.5(4)
C39 P4 C2 C3 -22.5(5)
Rh P4 C2 C3 95.6(4)
C1 C2 C3 C4 1.6(8)
P4 C2 C3 C4 -171.1(4)
C2 C3 C4 C5 -1.6(8)
C3 C4 C5 C6 179.5(5)
C3 C4 C5 C10 -0.5(8)
C4 C5 C6 C7 -179.3(5)
C10 C5 C6 C7 0.7(8)
C5 C6 C7 C8 -0.6(9)
C6 C7 C8 C9 0.2(9)
C7 C8 C9 C10 0.1(8)
C8 C9 C10 C5 0.0(8)
C8 C9 C10 C1 177.0(5)
C4 C5 C10 C9 179.6(5)
C6 C5 C10 C9 -0.4(7)
C4 C5 C10 C1 2.4(7)
C6 C5 C10 C1 -177.6(5)
C2 C1 C10 C9 -179.5(5)
C11 C1 C10 C9 0.6(7)
C2 C1 C10 C5 -2.4(7)
C11 C1 C10 C5 177.7(4)
C2 C1 C11 C12 71.2(7)
C10 C1 C11 C12 -108.8(5)
C2 C1 C11 C20 -106.9(6)
C10 C1 C11 C20 73.0(6)
C20 C11 C12 C13 -0.5(7)
C1 C11 C12 C13 -178.6(5)
C20 C11 C12 P3 173.3(4)
C1 C11 C12 P3 -4.8(7)
C21 P3 C12 C11 55.0(5)
C27 P3 C12 C11 167.2(4)
Rh P3 C12 C11 -75.4(4)
C21 P3 C12 C13 -131.1(4)
C27 P3 C12 C13 -18.9(5)
Rh P3 C12 C13 98.4(4)
C11 C12 C13 C14 0.7(8)
P3 C12 C13 C14 -173.2(4)
C12 C13 C14 C15 -0.5(8)
C13 C14 C15 C16 179.2(5)
C13 C14 C15 C20 -0.1(8)
C14 C15 C16 C17 -178.9(6)
C20 C15 C16 C17 0.3(9)
C15 C16 C17 C18 1.1(10)
C16 C17 C18 C19 -1.9(10)
C17 C18 C19 C20 1.3(10)
C18 C19 C20 C11 178.0(6)
C18 C19 C20 C15 0.1(8)
C12 C11 C20 C19 -177.9(5)
C1 C11 C20 C19 0.3(8)
C12 C11 C20 C15 0.0(7)
C1 C11 C20 C15 178.2(5)
C14 C15 C20 C19 178.3(5)
C16 C15 C20 C19 -0.9(8)
C14 C15 C20 C11 0.3(8)
C16 C15 C20 C11 -178.9(5)
C27 P3 C21 C26 119.8(4)
C12 P3 C21 C26 -130.6(4)
Rh P3 C21 C26 -3.6(5)
C27 P3 C21 C22 -63.6(5)
C12 P3 C21 C22 46.0(5)
Rh P3 C21 C22 173.0(3)
C26 C21 C22 C23 0.9(8)
P3 C21 C22 C23 -175.7(4)
C21 C22 C23 C24 -0.3(8)
C22 C23 C24 C25 0.3(9)
C23 C24 C25 C26 -0.8(9)
C22 C21 C26 C25 -1.4(8)
P3 C21 C26 C25 175.3(4)
C24 C25 C26 C21 1.3(8)
C21 P3 C27 C32 -166.8(4)
C12 P3 C27 C32 82.8(4)
Rh P3 C27 C32 -37.5(4)
C21 P3 C27 C28 10.0(5)
C12 P3 C27 C28 -100.4(4)
Rh P3 C27 C28 139.3(4)
C32 C27 C28 C29 0.0(8)
P3 C27 C28 C29 -176.8(5)
C27 C28 C29 C30 -0.4(10)
C28 C29 C30 C31 -0.1(11)
C29 C30 C31 C32 1.0(10)
C30 C31 C32 C27 -1.5(9)
C28 C27 C32 C31 0.9(8)
P3 C27 C32 C31 177.9(4)
C39 P4 C33 C34 -60.5(5)
C2 P4 C33 C34 49.2(5)
Rh P4 C33 C34 174.8(4)
C39 P4 C33 C38 122.7(4)
C2 P4 C33 C38 -127.5(4)
Rh P4 C33 C38 -1.9(5)
C38 C33 C34 C35 -1.4(8)
P4 C33 C34 C35 -178.1(5)
C33 C34 C35 C36 0.7(10)
C34 C35 C36 C37 0.1(11)
C35 C36 C37 C38 -0.3(10)
C36 C37 C38 C33 -0.4(9)
C34 C33 C38 C37 1.2(8)
P4 C33 C38 C37 178.1(5)
C33 P4 C39 C44 -170.3(4)
C2 P4 C39 C44 78.1(5)
Rh P4 C39 C44 -40.7(5)
C33 P4 C39 C40 7.4(5)
C2 P4 C39 C40 -104.2(5)
Rh P4 C39 C40 137.0(4)
C44 C39 C40 C41 -1.0(8)
P4 C39 C40 C41 -178.7(4)
C39 C40 C41 C42 0.8(9)
C40 C41 C42 C43 -0.8(9)
C41 C42 C43 C44 1.0(9)
C40 C39 C44 C43 1.3(9)
P4 C39 C44 C43 179.1(5)
C42 C43 C44 C39 -1.3(9)
C50 C45 C46 C47 2.5(9)
C57 C45 C46 C47 -175.6(5)
C45 C46 C47 C48 0.0(10)
C46 C47 C48 C49 -2.0(11)
C47 C48 C49 C50 1.4(11)
C46 C45 C50 C49 -3.1(9)
C57 C45 C50 C49 175.0(6)
C48 C49 C50 C45 1.2(10)
C56 C51 C52 C53 -2.2(9)
C63 C51 C52 C53 173.3(6)
C51 C52 C53 C54 2.4(10)
C52 C53 C54 C55 -1.8(10)
C53 C54 C55 C56 1.0(10)
C54 C55 C56 C51 -0.8(9)
C52 C51 C56 C55 1.3(9)
C63 C51 C56 C55 -174.2(5)
C46 C45 C57 C58 -125.2(7)
C50 C45 C57 C58 56.8(9)
C46 C45 C57 P2 41.9(7)
C50 C45 C57 P2 -136.1(5)
C46 C45 C57 Zr 136.1(5)
C50 C45 C57 Zr -41.9(7)
C60 P2 C57 C58 -8.9(5)
Rh P2 C57 C58 -160.5(3)
Zr P2 C57 C58 -68.5(4)
C60 P2 C57 C45 -178.2(5)
Rh P2 C57 C45 30.2(6)
Zr P2 C57 C45 122.2(5)
C60 P2 C57 Zr 59.6(2)
Rh P2 C57 Zr -92.00(18)
Cl1 Zr C57 C58 -53.4(4)
Cl2 Zr C57 C58 53.6(4)
C66 Zr C57 C58 -148.7(4)
C60 Zr C57 C58 71.1(4)
C59 Zr C57 C58 32.2(4)
C65 Zr C57 C58 -134.7(4)
C64 Zr C57 C58 -158.6(3)
C63 Zr C57 C58 165.4(3)
P2 Zr C57 C58 115.0(4)
P1 Zr C57 C58 172.9(4)
Cl1 Zr C57 C45 73.5(4)
Cl2 Zr C57 C45 -179.4(4)
C66 Zr C57 C45 -21.8(4)
C60 Zr C57 C45 -162.0(5)
C59 Zr C57 C45 159.1(5)
C65 Zr C57 C45 -7.8(5)
C64 Zr C57 C45 -31.7(6)
C58 Zr C57 C45 126.9(6)
C63 Zr C57 C45 -67.7(5)
P2 Zr C57 C45 -118.1(5)
P1 Zr C57 C45 -60.2(4)
Cl1 Zr C57 P2 -168.40(16)
Cl2 Zr C57 P2 -61.3(3)
C66 Zr C57 P2 96.3(2)
C60 Zr C57 P2 -43.8(2)
C59 Zr C57 P2 -82.8(3)
C65 Zr C57 P2 110.3(2)
C64 Zr C57 P2 86.4(3)
C58 Zr C57 P2 -115.0(4)
C63 Zr C57 P2 50.4(3)
P1 Zr C57 P2 57.95(16)
C45 C57 C58 C59 176.0(6)
P2 C57 C58 C59 7.8(7)
Zr C57 C58 C59 -61.4(5)
C45 C57 C58 C61 3.6(10)
P2 C57 C58 C61 -164.6(5)
Zr C57 C58 C61 126.2(6)
C45 C57 C58 Zr -122.6(6)
P2 C57 C58 Zr 69.2(3)
Cl1 Zr C58 C59 -111.9(4)
Cl2 Zr C58 C59 -20.4(4)
C66 Zr C58 C59 156.1(4)
C60 Zr C58 C59 35.4(4)
C65 Zr C58 C59 -176.1(3)
C57 Zr C58 C59 122.9(6)
C64 Zr C58 C59 178.6(5)
C63 Zr C58 C59 96.7(5)
P2 Zr C58 C59 81.2(4)
P1 Zr C58 C59 115.1(3)
Cl1 Zr C58 C57 125.1(4)
Cl2 Zr C58 C57 -143.3(3)
C66 Zr C58 C57 33.1(4)
C60 Zr C58 C57 -87.5(4)
C59 Zr C58 C57 -122.9(6)
C65 Zr C58 C57 61.0(4)
C64 Zr C58 C57 55.7(7)
C63 Zr C58 C57 -26.2(6)
P2 Zr C58 C57 -41.7(3)
P1 Zr C58 C57 -7.8(4)
Cl1 Zr C58 C61 6.2(6)
Cl2 Zr C58 C61 97.8(6)
C66 Zr C58 C61 -85.7(7)
C60 Zr C58 C61 153.6(7)
C59 Zr C58 C61 118.2(8)
C65 Zr C58 C61 -57.9(7)
C57 Zr C58 C61 -118.9(8)
C64 Zr C58 C61 -63.2(10)
C63 Zr C58 C61 -145.1(6)
P2 Zr C58 C61 -160.6(7)
P1 Zr C58 C61 -126.7(6)
C57 C58 C59 C60 -1.9(8)
C61 C58 C59 C60 170.5(6)
Zr C58 C59 C60 -63.7(5)
C57 C58 C59 C62 -177.9(6)
C61 C58 C59 C62 -5.5(11)
Zr C58 C59 C62 120.3(7)
C57 C58 C59 Zr 61.8(5)
C61 C58 C59 Zr -125.8(7)
Cl1 Zr C59 C58 64.9(4)
Cl2 Zr C59 C58 161.5(4)
C66 Zr C59 C58 -34.1(5)
C60 Zr C59 C58 -119.4(6)
C65 Zr C59 C58 9.5(8)
C57 Zr C59 C58 -32.8(3)
C64 Zr C59 C58 -178.2(7)
C63 Zr C59 C58 -129.4(4)
P2 Zr C59 C58 -79.1(4)
P1 Zr C59 C58 -82.3(4)
Cl1 Zr C59 C60 -175.7(4)
Cl2 Zr C59 C60 -79.1(4)
C66 Zr C59 C60 85.3(5)
C65 Zr C59 C60 128.9(6)
C57 Zr C59 C60 86.6(4)
C64 Zr C59 C60 -58.8(9)
C58 Zr C59 C60 119.4(6)
C63 Zr C59 C60 -10.0(6)
P2 Zr C59 C60 40.3(3)
P1 Zr C59 C60 37.1(5)
Cl1 Zr C59 C62 -58.7(6)
Cl2 Zr C59 C62 38.0(6)
C66 Zr C59 C62 -157.6(6)
C60 Zr C59 C62 117.1(8)
C65 Zr C59 C62 -114.1(8)
C57 Zr C59 C62 -156.3(7)
C64 Zr C59 C62 58.3(11)
C58 Zr C59 C62 -123.5(8)
C63 Zr C59 C62 107.1(6)
P2 Zr C59 C62 157.4(7)
P1 Zr C59 C62 154.1(6)
C58 C59 C60 P2 -5.0(7)
C62 C59 C60 P2 171.1(6)
Zr C59 C60 P2 -71.4(3)
C58 C59 C60 Zr 66.4(5)
C62 C59 C60 Zr -117.5(7)
C57 P2 C60 C59 8.0(5)
Rh P2 C60 C59 154.7(4)
Zr P2 C60 C59 69.2(4)
C57 P2 C60 Zr -61.3(2)
Rh P2 C60 Zr 85.4(3)
Cl1 Zr C60 C59 5.1(5)
Cl2 Zr C60 C59 96.9(4)
C66 Zr C60 C59 -123.0(4)
C65 Zr C60 C59 -144.6(5)
C57 Zr C60 C59 -71.3(4)
C64 Zr C60 C59 162.6(4)
C58 Zr C60 C59 -33.6(4)
C63 Zr C60 C59 173.4(4)
P2 Zr C60 C59 -115.9(5)
P1 Zr C60 C59 -149.9(4)
Cl1 Zr C60 P2 120.96(18)
Cl2 Zr C60 P2 -147.2(2)
C66 Zr C60 P2 -7.2(4)
C59 Zr C60 P2 115.9(5)
C65 Zr C60 P2 -28.8(6)
C57 Zr C60 P2 44.6(2)
C64 Zr C60 P2 -81.5(4)
C58 Zr C60 P2 82.3(3)
C63 Zr C60 P2 -70.7(3)
P1 Zr C60 P2 -34.0(2)
C52 C51 C63 C64 136.3(6)
C56 C51 C63 C64 -48.3(8)
C52 C51 C63 P1 -55.4(7)
C56 C51 C63 P1 120.0(5)
C52 C51 C63 Zr 40.4(7)
C56 C51 C63 Zr -144.2(4)
C66 P1 C63 C64 -6.3(4)
Rh P1 C63 C64 -156.5(3)
Zr P1 C63 C64 -65.2(4)
C66 P1 C63 C51 -176.4(4)
Rh P1 C63 C51 33.5(5)
Zr P1 C63 C51 124.7(5)
C66 P1 C63 Zr 58.94(18)
Rh P1 C63 Zr -91.22(17)
Cl1 Zr C63 C64 1.0(4)
Cl2 Zr C63 C64 -90.1(3)
C66 Zr C63 C64 72.2(3)
C60 Zr C63 C64 -166.5(3)
C59 Zr C63 C64 -160.9(3)
C65 Zr C63 C64 34.0(3)
C57 Zr C63 C64 129.2(3)
C58 Zr C63 C64 144.8(4)
P2 Zr C63 C64 158.0(3)
P1 Zr C63 C64 117.0(4)
Cl1 Zr C63 C51 124.9(4)
Cl2 Zr C63 C51 33.8(4)
C66 Zr C63 C51 -164.0(5)
C60 Zr C63 C51 -42.7(5)
C59 Zr C63 C51 -37.1(6)
C65 Zr C63 C51 157.8(5)
C57 Zr C63 C51 -107.0(4)
C64 Zr C63 C51 123.8(6)
C58 Zr C63 C51 -91.3(6)
P2 Zr C63 C51 -78.2(4)
P1 Zr C63 C51 -119.2(5)
Cl1 Zr C63 P1 -115.91(16)
Cl2 Zr C63 P1 153.00(17)
C66 Zr C63 P1 -44.74(18)
C60 Zr C63 P1 76.5(2)
C59 Zr C63 P1 82.2(3)
C65 Zr C63 P1 -83.0(2)
C57 Zr C63 P1 12.3(3)
C64 Zr C63 P1 -117.0(4)
C58 Zr C63 P1 27.9(5)
P2 Zr C63 P1 41.02(16)
C51 C63 C64 C65 172.3(5)
P1 C63 C64 C65 2.9(6)
Zr C63 C64 C65 -64.1(4)
C51 C63 C64 C67 -5.6(9)
P1 C63 C64 C67 -175.0(5)
Zr C63 C64 C67 118.0(5)
C51 C63 C64 Zr -123.6(5)
P1 C63 C64 Zr 67.1(3)
Cl1 Zr C64 C65 -59.1(3)
Cl2 Zr C64 C65 -155.0(3)
C66 Zr C64 C65 34.2(3)
C60 Zr C64 C65 139.8(3)
C59 Zr C64 C65 -175.4(7)
C57 Zr C64 C65 46.3(4)
C58 Zr C64 C65 7.6(7)
C63 Zr C64 C65 120.1(5)
P2 Zr C64 C65 93.7(3)
P1 Zr C64 C65 80.2(3)
Cl1 Zr C64 C63 -179.2(3)
Cl2 Zr C64 C63 84.9(3)
C66 Zr C64 C63 -85.9(3)
C60 Zr C64 C63 19.7(4)
C59 Zr C64 C63 64.5(9)
C65 Zr C64 C63 -120.1(5)
C57 Zr C64 C63 -73.8(4)
C58 Zr C64 C63 -112.5(6)
P2 Zr C64 C63 -26.4(3)
P1 Zr C64 C63 -39.9(3)
Cl1 Zr C64 C67 60.1(4)
Cl2 Zr C64 C67 -35.8(4)
C66 Zr C64 C67 153.3(5)
C60 Zr C64 C67 -101.0(5)
C59 Zr C64 C67 -56.2(10)
C65 Zr C64 C67 119.1(6)
C57 Zr C64 C67 165.5(4)
C58 Zr C64 C67 126.8(6)
C63 Zr C64 C67 -120.7(6)
P2 Zr C64 C67 -147.1(4)
P1 Zr C64 C67 -160.6(5)
C63 C64 C65 C66 3.4(7)
C67 C64 C65 C66 -178.8(5)
Zr C64 C65 C66 -62.2(4)
C63 C64 C65 C68 -174.1(5)
C67 C64 C65 C68 3.8(9)
Zr C64 C65 C68 120.4(5)
C63 C64 C65 Zr 65.5(4)
C67 C64 C65 Zr -116.6(5)
Cl1 Zr C65 C66 -119.9(3)
Cl2 Zr C65 C66 146.8(3)
C60 Zr C65 C66 34.5(6)
C59 Zr C65 C66 -63.1(7)
C57 Zr C65 C66 -27.2(4)
C64 Zr C65 C66 120.2(5)
C58 Zr C65 C66 -56.7(4)
C63 Zr C65 C66 86.1(3)
P2 Zr C65 C66 14.7(3)
P1 Zr C65 C66 40.6(3)
Cl1 Zr C65 C64 119.8(3)
Cl2 Zr C65 C64 26.6(3)
C66 Zr C65 C64 -120.2(5)
C60 Zr C65 C64 -85.7(6)
C59 Zr C65 C64 176.7(5)
C57 Zr C65 C64 -147.4(3)
C58 Zr C65 C64 -176.9(3)
C63 Zr C65 C64 -34.2(3)
P2 Zr C65 C64 -105.5(3)
P1 Zr C65 C64 -79.6(3)
Cl1 Zr C65 C68 -1.7(4)
Cl2 Zr C65 C68 -95.0(4)
C66 Zr C65 C68 118.2(6)
C60 Zr C65 C68 152.7(5)
C59 Zr C65 C68 55.1(8)
C57 Zr C65 C68 91.0(5)
C64 Zr C65 C68 -121.5(6)
C58 Zr C65 C68 61.5(5)
C63 Zr C65 C68 -155.7(5)
P2 Zr C65 C68 133.0(4)
P1 Zr C65 C68 158.8(5)
C64 C65 C66 P1 -8.3(6)
C68 C65 C66 P1 169.2(4)
Zr C65 C66 P1 -72.9(3)
C64 C65 C66 Zr 64.7(4)
C68 C65 C66 Zr -117.9(5)
C63 P1 C66 C65 8.4(4)
Rh P1 C66 C65 155.6(3)
Zr P1 C66 C65 71.2(3)
C63 P1 C66 Zr -62.8(2)
Rh P1 C66 Zr 84.5(2)
Cl1 Zr C66 C65 59.0(3)
Cl2 Zr C66 C65 -46.7(4)
C60 Zr C66 C65 -162.8(3)
C59 Zr C66 C65 155.7(3)
C57 Zr C66 C65 154.6(3)
C64 Zr C66 C65 -33.9(3)
C58 Zr C66 C65 137.8(3)
C63 Zr C66 C65 -72.0(3)
P2 Zr C66 C65 -167.2(3)
P1 Zr C66 C65 -116.2(4)
Cl1 Zr C66 P1 175.16(16)
Cl2 Zr C66 P1 69.4(2)
C60 Zr C66 P1 -46.6(3)
C59 Zr C66 P1 -88.2(3)
C65 Zr C66 P1 116.2(4)
C57 Zr C66 P1 -89.3(2)
C64 Zr C66 P1 82.3(2)
C58 Zr C66 P1 -106.0(2)
C63 Zr C66 P1 44.17(18)
P2 Zr C66 P1 -51.00(16)
C5S O1S C2S C3S -4.0(15)
O1S C2S C3S C4S -15.1(18)
C2S C3S C4S C5S 27.4(17)
C2S O1S C5S C4S 21.5(12)
C3S C4S C5S O1S -30.0(14)
C10S O6S C7S C8S 16.9(13)
O6S C7S C8S C9S -20.5(11)
C7S C8S C9S C10S 17.2(13)
C7S O6S C10S C9S -5.5(14)
C8S C9S C10S O6S -8.0(14)
C15S O11S C12S C13S 5(4)
O11S C12S C13S C14S -25(5)
C12S C13S C14S C15S 39(5)
C12S O11S C15S C14S 18(2)
C13S C14S C15S O11S -39(4)
